data_7056675
loop_
_publ_author_name
'Akhtar, Muhammad Saeed'
'Shim, Jae-Jin'
'Kim, Sung Hong'
'Lee, Yong Rok'

_publ_section_title
;
 Novel construction of diversely functionalized N-heteroaryl-2-pyridones
 via copper(ii)-catalyzed [3+2+1] annulation
;
_journal_name_full 'New J. Chem.'
_journal_paper_doi 10.1039/C7NJ03013D
_journal_year 2017
_chemical_formula_moiety 'C15 H16 N2 O3'
_chemical_formula_sum 'C15 H16 N2 O3'
_chemical_formula_weight 272.30
_chemical_melting_point 378
_chemical_name_systematic 'Ethyl 4',6'-dimethyl-2-oxo-2H-[1,2'-bipyridine]-5-carboxylate '
_space_group_IT_number 14
_symmetry_cell_setting monoclinic
_symmetry_space_group_name_Hall '-P 2yn'
_symmetry_space_group_name_H-M 'P 1 21/n 1'
_atom_sites_solution_hydrogens geom
_atom_sites_solution_primary direct
_atom_sites_solution_secondary difmap
_audit_creation_method SHELXTL
_audit_update_record
;
2017-02-24 deposited with the CCDC.
2017-10-04 downloaded from the CCDC.
;
_cell_angle_alpha 90.00
_cell_angle_beta 94.572(2)
_cell_angle_gamma 90.00
_cell_formula_units_Z 4
_cell_length_a 11.3734(5)
_cell_length_b 7.9651(3)
_cell_length_c 15.6500(7)
_cell_measurement_reflns_used 7754
_cell_measurement_temperature 223(2)
_cell_measurement_theta_max 26.65
_cell_measurement_theta_min 2.61
_cell_volume 1413.23(10)
_computing_cell_refinement 'Bruker SAINT'
_computing_data_collection 'Bruker APEX2'
_computing_data_reduction 'Bruker SAINT'
_computing_molecular_graphics 'Bruker SHELXTL'
_computing_publication_material 'Bruker SHELXTL'
_computing_structure_refinement 'Bruker SHELXTL'
_computing_structure_solution 'Bruker SHELXTL'
_diffrn_ambient_temperature 223(2)
_diffrn_measured_fraction_theta_full 0.997
_diffrn_measured_fraction_theta_max 0.997
_diffrn_measurement_device_type 'PHOTON 100 CMOS'
_diffrn_measurement_method '\f and \w scans'
_diffrn_radiation_monochromator graphite
_diffrn_radiation_source 'fine-focus sealed tube'
_diffrn_radiation_type MoK\a
_diffrn_radiation_wavelength 0.71073
_diffrn_reflns_av_R_equivalents 0.0707
_diffrn_reflns_av_sigmaI/netI 0.0326
_diffrn_reflns_limit_h_max 15
_diffrn_reflns_limit_h_min -15
_diffrn_reflns_limit_k_max 10
_diffrn_reflns_limit_k_min -10
_diffrn_reflns_limit_l_max 20
_diffrn_reflns_limit_l_min -20
_diffrn_reflns_number 37651
_diffrn_reflns_theta_full 28.31
_diffrn_reflns_theta_max 28.31
_diffrn_reflns_theta_min 2.61
_exptl_absorpt_coefficient_mu 0.090
_exptl_absorpt_correction_T_max 0.7457
_exptl_absorpt_correction_T_min 0.6010
_exptl_absorpt_correction_type multi-scan
_exptl_absorpt_process_details 'Bruker SADABS'
_exptl_crystal_colour colourless
_exptl_crystal_density_diffrn 1.280
_exptl_crystal_density_method 'not measured'
_exptl_crystal_description Block
_exptl_crystal_F_000 576
_exptl_crystal_recrystallization_method 'Re-crystallisation from solvent: Hexane/Ethyl acetate'
_exptl_crystal_size_max 0.22
_exptl_crystal_size_mid 0.18
_exptl_crystal_size_min 0.10
_refine_diff_density_max 0.219
_refine_diff_density_min -0.200
_refine_diff_density_rms 0.042
_refine_ls_extinction_method none
_refine_ls_goodness_of_fit_ref 1.038
_refine_ls_hydrogen_treatment constr
_refine_ls_matrix_type full
_refine_ls_number_parameters 184
_refine_ls_number_reflns 3517
_refine_ls_number_restraints 0
_refine_ls_restrained_S_all 1.038
_refine_ls_R_factor_all 0.0763
_refine_ls_R_factor_gt 0.0459
_refine_ls_shift/su_max 0.000
_refine_ls_shift/su_mean 0.000
_refine_ls_structure_factor_coef Fsqd
_refine_ls_weighting_details 'calc w=1/[\s^2^(Fo^2^)+(0.0501P)^2^+0.6498P] where P=(Fo^2^+2Fc^2^)/3'
_refine_ls_weighting_scheme calc
_refine_ls_wR_factor_gt 0.1101
_refine_ls_wR_factor_ref 0.1283
_reflns_number_gt 2484
_reflns_number_total 3517
_reflns_threshold_expression >2sigma(I)
_cod_data_source_file c7nj03013d2.cif
_cod_data_source_block MS39
_cod_depositor_comments
;
The following automatic conversions were performed:

'_symmetry_cell_setting' value 'Monoclinic' changed to 'monoclinic'
according to
/home/data/users/saulius/crontab/automatic-downloads/rss-feeds/RSC/lib/dictionaries/cif_core.dic
dictionary named 'cif_core.dic' version 2.4.2 from 2011-04-26.

'_exptl_absorpt_correction_type' value 'Multi-scan' changed to
'multi-scan' according to
/home/data/users/saulius/crontab/automatic-downloads/rss-feeds/RSC/lib/dictionaries/cif_core.dic
dictionary named 'cif_core.dic' version 2.4.2 from 2011-04-26.

Automatic conversion script
Id: cif_fix_values 4973 2017-02-22 13:04:09Z antanas 
;
_cod_original_sg_symbol_H-M P2(1)/n
_cod_database_code 7056675

loop_
_symmetry_equiv_pos_as_xyz
'x, y, z'
'-x+1/2, y+1/2, -z+1/2'
'-x, -y, -z'
'x-1/2, -y-1/2, z-1/2'

loop_
_atom_site_label
_atom_site_type_symbol
_atom_site_fract_x
_atom_site_fract_y
_atom_site_fract_z
_atom_site_U_iso_or_equiv
_atom_site_adp_type
_atom_site_occupancy
_atom_site_symmetry_multiplicity
_atom_site_calc_flag
_atom_site_refinement_flags
C1 C 0.38833(13) 0.02501(19) 0.13158(10) 0.0306(3) Uani 1 1 d .
C2 C 0.28275(13) 0.10383(19) 0.13051(9) 0.0299(3) Uani 1 1 d .
H2 H 0.2200 0.0499 0.1550 0.036 Uiso 1 1 calc R
N1 N 0.26457(11) 0.25861(16) 0.09518(8) 0.0298(3) Uani 1 1 d .
C3 C 0.35346(14) 0.3457(2) 0.05502(10) 0.0340(4) Uani 1 1 d .
C4 C 0.46567(14) 0.2617(2) 0.05843(11) 0.0379(4) Uani 1 1 d .
H4 H 0.5292 0.3149 0.0346 0.045 Uiso 1 1 calc R
C5 C 0.48265(14) 0.1090(2) 0.09474(11) 0.0361(4) Uani 1 1 d .
H5 H 0.5572 0.0577 0.0957 0.043 Uiso 1 1 calc R
C6 C 0.39915(14) -0.14283(19) 0.17118(10) 0.0325(3) Uani 1 1 d .
O1 O 0.31896(10) -0.21887(14) 0.19958(8) 0.0416(3) Uani 1 1 d .
O2 O 0.50982(10) -0.20064(15) 0.17279(8) 0.0414(3) Uani 1 1 d .
C7 C 0.52978(17) -0.3661(2) 0.20999(13) 0.0460(4) Uani 1 1 d .
H7A H 0.4846 -0.4509 0.1759 0.055 Uiso 1 1 calc R
H7B H 0.5055 -0.3688 0.2687 0.055 Uiso 1 1 calc R
C8 C 0.6582(2) -0.3994(3) 0.20980(17) 0.0785(8) Uani 1 1 d .
H8A H 0.6821 -0.3880 0.1519 0.118 Uiso 1 1 calc R
H8B H 0.6751 -0.5125 0.2303 0.118 Uiso 1 1 calc R
H8C H 0.7015 -0.3195 0.2470 0.118 Uiso 1 1 calc R
O3 O 0.33190(11) 0.48155(16) 0.02063(9) 0.0478(3) Uani 1 1 d .
C9 C 0.14754(13) 0.33098(19) 0.09574(10) 0.0291(3) Uani 1 1 d .
N2 N 0.06130(11) 0.22771(16) 0.06833(8) 0.0319(3) Uani 1 1 d .
C10 C -0.04961(13) 0.2870(2) 0.06952(10) 0.0334(3) Uani 1 1 d .
C11 C -0.07190(14) 0.4471(2) 0.09847(10) 0.0358(4) Uani 1 1 d .
H11 H -0.1502 0.4852 0.0981 0.043 Uiso 1 1 calc R
C12 C 0.01964(14) 0.5519(2) 0.12796(10) 0.0338(4) Uani 1 1 d .
C13 C 0.13377(14) 0.49120(19) 0.12616(10) 0.0324(3) Uani 1 1 d .
H13 H 0.1993 0.5572 0.1450 0.039 Uiso 1 1 calc R
C14 C -0.14719(15) 0.1709(2) 0.03817(13) 0.0471(4) Uani 1 1 d .
H14A H -0.1155 0.0814 0.0048 0.071 Uiso 1 1 calc R
H14B H -0.2060 0.2328 0.0026 0.071 Uiso 1 1 calc R
H14C H -0.1833 0.1233 0.0868 0.071 Uiso 1 1 calc R
C15 C -0.00269(17) 0.7256(2) 0.16094(13) 0.0476(5) Uani 1 1 d .
H15A H -0.0352 0.7955 0.1141 0.071 Uiso 1 1 calc R
H15B H 0.0709 0.7737 0.1851 0.071 Uiso 1 1 calc R
H15C H -0.0582 0.7194 0.2048 0.071 Uiso 1 1 calc R

loop_
_atom_site_aniso_label
_atom_site_aniso_U_11
_atom_site_aniso_U_22
_atom_site_aniso_U_33
_atom_site_aniso_U_23
_atom_site_aniso_U_13
_atom_site_aniso_U_12
C1 0.0294(8) 0.0300(8) 0.0324(8) -0.0044(6) 0.0029(6) -0.0003(6)
C2 0.0287(8) 0.0303(8) 0.0310(8) -0.0022(6) 0.0041(6) -0.0039(6)
N1 0.0245(6) 0.0306(7) 0.0347(7) 0.0000(5) 0.0044(5) -0.0002(5)
C3 0.0306(8) 0.0356(8) 0.0360(8) 0.0023(7) 0.0050(6) -0.0030(7)
C4 0.0284(8) 0.0420(9) 0.0444(9) 0.0026(7) 0.0106(7) -0.0027(7)
C5 0.0281(8) 0.0387(9) 0.0421(9) -0.0020(7) 0.0068(7) 0.0021(7)
C6 0.0324(8) 0.0310(8) 0.0339(8) -0.0066(6) 0.0014(6) 0.0003(6)
O1 0.0375(6) 0.0332(6) 0.0542(7) 0.0008(5) 0.0047(5) -0.0055(5)
O2 0.0360(6) 0.0371(6) 0.0518(7) 0.0047(5) 0.0068(5) 0.0078(5)
C7 0.0527(11) 0.0333(9) 0.0515(11) 0.0008(8) 0.0013(8) 0.0100(8)
C8 0.0656(15) 0.0855(18) 0.0878(17) 0.0349(14) 0.0280(13) 0.0424(14)
O3 0.0386(7) 0.0448(7) 0.0611(8) 0.0197(6) 0.0116(6) 0.0027(5)
C9 0.0258(7) 0.0327(8) 0.0292(7) 0.0023(6) 0.0040(6) 0.0010(6)
N2 0.0283(6) 0.0313(7) 0.0362(7) -0.0002(5) 0.0023(5) -0.0004(5)
C10 0.0278(8) 0.0368(8) 0.0358(8) 0.0028(7) 0.0033(6) 0.0006(6)
C11 0.0299(8) 0.0417(9) 0.0365(8) 0.0036(7) 0.0066(6) 0.0056(7)
C12 0.0378(9) 0.0327(8) 0.0316(8) 0.0007(6) 0.0065(6) 0.0044(7)
C13 0.0331(8) 0.0316(8) 0.0327(8) -0.0003(6) 0.0029(6) -0.0019(6)
C14 0.0317(9) 0.0476(11) 0.0614(12) -0.0022(9) -0.0002(8) -0.0042(8)
C15 0.0511(11) 0.0402(10) 0.0521(11) -0.0070(8) 0.0085(9) 0.0102(8)

loop_
_atom_type_symbol
_atom_type_description
_atom_type_scat_dispersion_real
_atom_type_scat_dispersion_imag
_atom_type_scat_source
C C 0.0033 0.0016 'International Tables Vol C Tables 4.2.6.8 and 6.1.1.4'
H H 0.0000 0.0000 'International Tables Vol C Tables 4.2.6.8 and 6.1.1.4'
N N 0.0061 0.0033 'International Tables Vol C Tables 4.2.6.8 and 6.1.1.4'
O O 0.0106 0.0060 'International Tables Vol C Tables 4.2.6.8 and 6.1.1.4'

loop_
_geom_angle_atom_site_label_1
_geom_angle_atom_site_label_2
_geom_angle_atom_site_label_3
_geom_angle
C2 C1 C5 118.23(14)
C2 C1 C6 118.03(14)
C5 C1 C6 123.74(14)
C1 C2 N1 122.09(14)
C1 C2 H2 119.0
N1 C2 H2 119.0
C2 N1 C3 122.30(13)
C2 N1 C9 117.87(12)
C3 N1 C9 119.76(12)
O3 C3 N1 120.24(14)
O3 C3 C4 124.98(15)
N1 C3 C4 114.78(14)
C5 C4 C3 122.11(15)
C5 C4 H4 118.9
C3 C4 H4 118.9
C4 C5 C1 120.42(15)
C4 C5 H5 119.8
C1 C5 H5 119.8
O1 C6 O2 123.83(15)
O1 C6 C1 124.66(14)
O2 C6 C1 111.51(13)
C6 O2 C7 115.89(13)
O2 C7 C8 106.48(16)
O2 C7 H7A 110.4
C8 C7 H7A 110.4
O2 C7 H7B 110.4
C8 C7 H7B 110.4
H7A C7 H7B 108.6
C7 C8 H8A 109.5
C7 C8 H8B 109.5
H8A C8 H8B 109.5
C7 C8 H8C 109.5
H8A C8 H8C 109.5
H8B C8 H8C 109.5
N2 C9 C13 125.90(14)
N2 C9 N1 114.02(13)
C13 C9 N1 120.03(13)
C9 N2 C10 116.57(13)
N2 C10 C11 121.56(15)
N2 C10 C14 116.69(15)
C11 C10 C14 121.75(15)
C10 C11 C12 120.81(15)
C10 C11 H11 119.6
C12 C11 H11 119.6
C11 C12 C13 117.59(15)
C11 C12 C15 121.69(15)
C13 C12 C15 120.72(15)
C9 C13 C12 117.56(15)
C9 C13 H13 121.2
C12 C13 H13 121.2
C10 C14 H14A 109.5
C10 C14 H14B 109.5
H14A C14 H14B 109.5
C10 C14 H14C 109.5
H14A C14 H14C 109.5
H14B C14 H14C 109.5
C12 C15 H15A 109.5
C12 C15 H15B 109.5
H15A C15 H15B 109.5
C12 C15 H15C 109.5
H15A C15 H15C 109.5
H15B C15 H15C 109.5

loop_
_geom_bond_atom_site_label_1
_geom_bond_atom_site_label_2
_geom_bond_distance
C1 C2 1.354(2)
C1 C5 1.424(2)
C1 C6 1.474(2)
C2 N1 1.3602(19)
C2 H2 0.9400
N1 C3 1.4141(19)
N1 C9 1.4512(18)
C3 O3 1.225(2)
C3 C4 1.438(2)
C4 C5 1.350(2)
C4 H4 0.9400
C5 H5 0.9400
C6 O1 1.2086(19)
C6 O2 1.3387(19)
O2 C7 1.452(2)
C7 C8 1.485(3)
C7 H7A 0.9800
C7 H7B 0.9800
C8 H8A 0.9700
C8 H8B 0.9700
C8 H8C 0.9700
C9 N2 1.325(2)
C9 C13 1.375(2)
N2 C10 1.348(2)
C10 C11 1.384(2)
C10 C14 1.497(2)
C11 C12 1.384(2)
C11 H11 0.9400
C12 C13 1.388(2)
C12 C15 1.505(2)
C13 H13 0.9400
C14 H14A 0.9700
C14 H14B 0.9700
C14 H14C 0.9700
C15 H15A 0.9700
C15 H15B 0.9700
C15 H15C 0.9700

loop_
_geom_torsion_atom_site_label_1
_geom_torsion_atom_site_label_2
_geom_torsion_atom_site_label_3
_geom_torsion_atom_site_label_4
_geom_torsion
C5 C1 C2 N1 0.4(2)
C6 C1 C2 N1 -179.84(13)
C1 C2 N1 C3 1.9(2)
C1 C2 N1 C9 178.80(14)
C2 N1 C3 O3 176.73(15)
C9 N1 C3 O3 -0.2(2)
C2 N1 C3 C4 -3.0(2)
C9 N1 C3 C4 -179.92(14)
O3 C3 C4 C5 -177.58(17)
N1 C3 C4 C5 2.2(2)
C3 C4 C5 C1 -0.1(3)
C2 C1 C5 C4 -1.2(2)
C6 C1 C5 C4 179.01(15)
C2 C1 C6 O1 3.4(2)
C5 C1 C6 O1 -176.81(15)
C2 C1 C6 O2 -175.88(13)
C5 C1 C6 O2 3.9(2)
O1 C6 O2 C7 1.2(2)
C1 C6 O2 C7 -179.52(13)
C6 O2 C7 C8 -176.65(17)
C2 N1 C9 N2 -48.33(18)
C3 N1 C9 N2 128.68(15)
C2 N1 C9 C13 129.25(15)
C3 N1 C9 C13 -53.74(19)
C13 C9 N2 C10 1.0(2)
N1 C9 N2 C10 178.38(13)
C9 N2 C10 C11 -0.4(2)
C9 N2 C10 C14 179.69(15)
N2 C10 C11 C12 -0.5(2)
C14 C10 C11 C12 179.39(16)
C10 C11 C12 C13 0.9(2)
C10 C11 C12 C15 -179.08(15)
N2 C9 C13 C12 -0.5(2)
N1 C9 C13 C12 -177.81(13)
C11 C12 C13 C9 -0.4(2)
C15 C12 C13 C9 179.57(15)
